data_4508120
loop_
_publ_author_name
'Johnstone, Timothy C.'
'Kulak, Nora'
'Pridgen, Eric M.'
'Farokhzad, Omid C.'
'Langer, Robert'
'Lippard, Stephen J.'

_publ_section_title
;
 Nanoparticle encapsulation of mitaplatin and the effect thereof on in
 vivo properties.
;
_journal_issue 7
_journal_name_full 'ACS nano'
_journal_page_first 5675
_journal_page_last 5683
_journal_paper_doi 10.1021/nn401905g
_journal_volume 7
_journal_year 2013
_chemical_formula_moiety 'C4 H8 Cl6 N2 O4 Pt, 2(C3 H7 N O)'
_chemical_formula_sum 'C10 H22 Cl6 N4 O6 Pt'
_chemical_formula_weight 702.11
_chemical_name_systematic
;
cis,cis,trans-diamminedichlorobis(dichloroactetato)platinum(IV) 
bis(dimethylformamide) solvate
;
_space_group_IT_number 15
_symmetry_cell_setting monoclinic
_symmetry_space_group_name_Hall '-C 2yc'
_symmetry_space_group_name_H-M 'C 1 2/c 1'
_atom_sites_solution_hydrogens geom
_atom_sites_solution_primary heavy
_atom_sites_solution_secondary difmap
_audit_creation_method SHELXL-97
_cell_angle_alpha 90.00
_cell_angle_beta 107.8060(12)
_cell_angle_gamma 90.00
_cell_formula_units_Z 4
_cell_length_a 20.8562(17)
_cell_length_b 10.5301(9)
_cell_length_c 10.8380(9)
_cell_measurement_reflns_used 4774
_cell_measurement_temperature 100(2)
_cell_measurement_theta_max 27.91
_cell_measurement_theta_min 2.19
_cell_volume 2266.2(3)
_computing_cell_refinement 'Bruker SMART'
_computing_data_collection 'Bruker SMART'
_computing_data_reduction 'Bruker SAINT'
_computing_molecular_graphics 'Bruker SHELXTL'
_computing_publication_material 'Bruker SHELXTL'
_computing_structure_refinement 'Bruker SHELXTL'
_computing_structure_solution 'Bruker SHELXTL'
_diffrn_ambient_temperature 100(2)
_diffrn_measured_fraction_theta_full 0.993
_diffrn_measured_fraction_theta_max 0.993
_diffrn_measurement_device_type 'CCD area detector'
_diffrn_measurement_method 'phi and omega scans'
_diffrn_radiation_monochromator graphite
_diffrn_radiation_source 'fine-focus sealed tube'
_diffrn_radiation_type MoK\a
_diffrn_radiation_wavelength 0.71073
_diffrn_reflns_av_R_equivalents 0.0000
_diffrn_reflns_av_sigmaI/netI 0.0299
_diffrn_reflns_limit_h_max 26
_diffrn_reflns_limit_h_min -27
_diffrn_reflns_limit_k_max 13
_diffrn_reflns_limit_k_min 0
_diffrn_reflns_limit_l_max 14
_diffrn_reflns_limit_l_min 0
_diffrn_reflns_number 2725
_diffrn_reflns_theta_full 28.03
_diffrn_reflns_theta_max 28.03
_diffrn_reflns_theta_min 2.05
_exptl_absorpt_coefficient_mu 6.931
_exptl_absorpt_correction_T_max 0.4229
_exptl_absorpt_correction_T_min 0.2302
_exptl_absorpt_correction_type multi-scan
_exptl_absorpt_process_details 'Blessing, 1995'
_exptl_crystal_colour yellow
_exptl_crystal_density_diffrn 2.058
_exptl_crystal_density_method 'not measured'
_exptl_crystal_description shard
_exptl_crystal_F_000 1352.0
_exptl_crystal_size_max 0.20
_exptl_crystal_size_mid 0.10
_exptl_crystal_size_min 0.10
_refine_diff_density_max 2.217
_refine_diff_density_min -1.420
_refine_diff_density_rms 0.191
_refine_ls_extinction_method none
_refine_ls_goodness_of_fit_ref 1.046
_refine_ls_hydrogen_treatment constr
_refine_ls_matrix_type full
_refine_ls_number_parameters 166
_refine_ls_number_reflns 2725
_refine_ls_number_restraints 14
_refine_ls_restrained_S_all 1.045
_refine_ls_R_factor_all 0.0370
_refine_ls_R_factor_gt 0.0341
_refine_ls_shift/su_max 0.003
_refine_ls_shift/su_mean 0.000
_refine_ls_structure_factor_coef Fsqd
_refine_ls_weighting_details 'calc w=1/[\s^2^(Fo^2^)+(0.0412P)^2^+23.6211P] where P=(Fo^2^+2Fc^2^)/3'
_refine_ls_weighting_scheme calc
_refine_ls_wR_factor_gt 0.0835
_refine_ls_wR_factor_ref 0.0856
_reflns_number_gt 2612
_reflns_number_total 2725
_reflns_threshold_expression >2sigma(I)
_cod_data_source_file nn401905g_si_002.cif
_cod_data_source_block DMF*solvate
_cod_depositor_comments
;
The following automatic conversions were performed:

'_symmetry_cell_setting' value 'Monoclinic' changed to 'monoclinic'
according to /home/saulius/struct/CIF-dictionaries/cif_core.dic
dictionary named 'cif_core.dic' version 2.4.2 from 2011-04-26.

Automatic conversion script
Id: cif_fix_values 1891 2012-01-12 08:04:46Z andrius 
;
_cod_original_sg_symbol_H-M C2/c
_cod_database_code 4508120

loop_
_symmetry_equiv_pos_as_xyz
'x, y, z'
'-x, y, -z+1/2'
'x+1/2, y+1/2, z'
'-x+1/2, y+1/2, -z+1/2'
'-x, -y, -z'
'x, -y, z-1/2'
'-x+1/2, -y+1/2, -z'
'x+1/2, -y+1/2, z-1/2'

loop_
_atom_site_label
_atom_site_type_symbol
_atom_site_fract_x
_atom_site_fract_y
_atom_site_fract_z
_atom_site_U_iso_or_equiv
_atom_site_adp_type
_atom_site_occupancy
_atom_site_symmetry_multiplicity
_atom_site_calc_flag
_atom_site_refinement_flags
_atom_site_disorder_assembly
_atom_site_disorder_group
Pt1 Pt 0.0000 0.98529(2) 0.2500 0.01946(10) Uani 1 2 d S . .
Cl11 Cl 0.05005(9) 0.83094(15) 0.15909(15) 0.0255(3) Uani 1 1 d . . .
Cl1 Cl 0.24366(10) 1.12891(18) 0.6064(2) 0.0480(5) Uani 1 1 d . . .
Cl2 Cl 0.21889(13) 0.85697(19) 0.5893(3) 0.0582(6) Uani 1 1 d . . .
O2 O 0.0775(3) 0.9832(4) 0.4179(5) 0.0256(10) Uani 1 1 d . . .
N1 N -0.0378(3) 1.1254(5) 0.3399(5) 0.0266(12) Uani 1 1 d . . .
H1A H -0.0751 1.1599 0.2824 0.040 Uiso 1 1 calc R . .
H1B H -0.0061 1.1868 0.3693 0.040 Uiso 1 1 calc R . .
H1C H -0.0490 1.0916 0.4078 0.040 Uiso 1 1 calc R . .
O1 O 0.1595(3) 1.0560(7) 0.3410(7) 0.0537(16) Uani 1 1 d . . .
C1 C 0.1371(4) 1.0197(7) 0.4262(7) 0.0293(15) Uani 1 1 d . . .
C2 C 0.1817(4) 1.0095(6) 0.5697(8) 0.0274(13) Uani 1 1 d . . .
H2 H 0.1529 1.0182 0.6279 0.033 Uiso 1 1 calc R . .
N1S N -0.1064(4) 1.4777(6) 0.0103(7) 0.0404(18) Uani 1 1 d . . .
C1SA C -0.079(3) 1.583(4) 0.105(3) 0.138(19) Uani 0.52(3) 1 d PU A 1
H1S1 H -0.1062 1.5911 0.1637 0.207 Uiso 0.52(3) 1 calc PR A 1
H1S2 H -0.0805 1.6629 0.0574 0.207 Uiso 0.52(3) 1 calc PR A 1
H1S3 H -0.0322 1.5640 0.1548 0.207 Uiso 0.52(3) 1 calc PR A 1
C2SA C -0.153(2) 1.526(3) -0.115(4) 0.106(17) Uani 0.52(3) 1 d P A 1
H2S1 H -0.1321 1.5997 -0.1430 0.159 Uiso 0.52(3) 1 calc PR A 1
H2S2 H -0.1955 1.5509 -0.1027 0.159 Uiso 0.52(3) 1 calc PR A 1
H2S3 H -0.1604 1.4591 -0.1805 0.159 Uiso 0.52(3) 1 calc PR A 1
C3SA C -0.1047(14) 1.3599(19) 0.038(2) 0.040(5) Uani 0.52(3) 1 d PU A 1
H3SA H -0.1357 1.2997 -0.0121 0.048 Uiso 0.52(3) 1 calc PR A 1
O1SA O -0.0529(9) 1.3277(15) 0.1512(16) 0.047(5) Uani 0.52(3) 1 d PU A 1
C1SB C -0.079(4) 1.601(5) 0.040(5) 0.138(18) Uani 0.48(3) 1 d PU A 2
H1S4 H -0.1150 1.6612 0.0400 0.207 Uiso 0.48(3) 1 calc PR A 2
H1S5 H -0.0575 1.6276 -0.0243 0.207 Uiso 0.48(3) 1 calc PR A 2
H1S6 H -0.0453 1.6008 0.1264 0.207 Uiso 0.48(3) 1 calc PR A 2
C2SB C -0.1569(12) 1.470(5) -0.105(3) 0.11(2) Uani 0.48(3) 1 d P A 2
H2S4 H -0.1759 1.3845 -0.1157 0.160 Uiso 0.48(3) 1 calc PR A 2
H2S5 H -0.1388 1.4897 -0.1761 0.160 Uiso 0.48(3) 1 calc PR A 2
H2S6 H -0.1922 1.5318 -0.1047 0.160 Uiso 0.48(3) 1 calc PR A 2
C3SB C -0.081(2) 1.386(4) 0.090(4) 0.079(10) Uani 0.48(3) 1 d PU A 2
H3SB H -0.0451 1.4181 0.1597 0.094 Uiso 0.48(3) 1 calc PR A 2
O1SB O -0.0876(9) 1.2816(15) 0.1045(14) 0.042(5) Uani 0.48(3) 1 d PU A 2

loop_
_atom_site_aniso_label
_atom_site_aniso_U_11
_atom_site_aniso_U_22
_atom_site_aniso_U_33
_atom_site_aniso_U_23
_atom_site_aniso_U_13
_atom_site_aniso_U_12
Pt1 0.02950(16) 0.01738(14) 0.01137(16) 0.000 0.00603(19) 0.000
Cl11 0.0362(8) 0.0229(7) 0.0183(7) -0.0001(5) 0.0098(6) 0.0030(6)
Cl1 0.0494(11) 0.0413(9) 0.0370(10) 0.0095(10) -0.0110(10) -0.0126(8)
Cl2 0.0773(15) 0.0340(9) 0.0490(12) -0.0058(11) -0.0019(14) 0.0189(9)
O2 0.038(3) 0.023(2) 0.013(2) 0.0012(17) 0.0025(19) -0.0035(19)
N1 0.047(4) 0.018(3) 0.017(3) 0.000(2) 0.014(3) 0.002(2)
O1 0.041(3) 0.097(5) 0.022(3) 0.007(4) 0.008(3) -0.024(3)
C1 0.038(4) 0.032(4) 0.016(3) 0.000(2) 0.006(3) -0.005(3)
C2 0.037(3) 0.025(3) 0.016(3) 0.001(3) 0.003(3) 0.000(2)
N1S 0.043(4) 0.033(3) 0.033(4) 0.002(3) -0.005(3) -0.003(3)
C1SA 0.23(4) 0.08(2) 0.06(2) -0.004(19) -0.02(3) -0.10(3)
C2SA 0.18(4) 0.08(2) 0.050(17) 0.037(15) 0.02(2) 0.07(2)
C3SA 0.055(14) 0.029(9) 0.032(10) 0.004(7) 0.007(8) 0.012(8)
O1SA 0.050(10) 0.036(8) 0.045(8) 0.010(6) -0.001(7) 0.017(7)
C1SB 0.26(5) 0.08(2) 0.10(3) -0.01(2) 0.08(3) -0.08(3)
C2SB 0.032(11) 0.25(6) 0.023(11) 0.03(3) -0.015(11) -0.04(2)
C3SB 0.08(2) 0.054(12) 0.10(3) 0.040(18) 0.021(18) 0.024(15)
O1SB 0.048(10) 0.038(7) 0.030(7) 0.004(6) -0.005(7) 0.002(7)

loop_
_atom_type_symbol
_atom_type_description
_atom_type_scat_dispersion_real
_atom_type_scat_dispersion_imag
_atom_type_scat_source
C C 0.0033 0.0016 'International Tables Vol C Tables 4.2.6.8 and 6.1.1.4'
H H 0.0000 0.0000 'International Tables Vol C Tables 4.2.6.8 and 6.1.1.4'
N N 0.0061 0.0033 'International Tables Vol C Tables 4.2.6.8 and 6.1.1.4'
O O 0.0106 0.0060 'International Tables Vol C Tables 4.2.6.8 and 6.1.1.4'
Cl Cl 0.1484 0.1585 'International Tables Vol C Tables 4.2.6.8 and 6.1.1.4'
Pt Pt -1.7033 8.3905 'International Tables Vol C Tables 4.2.6.8 and 6.1.1.4'

loop_
_geom_angle_atom_site_label_1
_geom_angle_atom_site_label_2
_geom_angle_atom_site_label_3
_geom_angle
_geom_angle_site_symmetry_1
_geom_angle_site_symmetry_3
O2 Pt1 O2 178.7(3) 2 .
O2 Pt1 N1 84.2(2) 2 2
O2 Pt1 N1 96.7(2) . 2
O2 Pt1 N1 96.7(2) 2 .
O2 Pt1 N1 84.2(2) . .
N1 Pt1 N1 88.1(3) 2 .
O2 Pt1 Cl11 87.11(15) 2 .
O2 Pt1 Cl11 92.00(15) . .
N1 Pt1 Cl11 90.81(17) 2 .
N1 Pt1 Cl11 175.89(18) . .
O2 Pt1 Cl11 92.00(15) 2 2
O2 Pt1 Cl11 87.11(15) . 2
N1 Pt1 Cl11 175.89(18) 2 2
N1 Pt1 Cl11 90.81(17) . 2
Cl11 Pt1 Cl11 90.51(8) . 2
C1 O2 Pt1 123.4(4) . .
O1 C1 O2 129.2(7) . .
O1 C1 C2 122.0(7) . .
O2 C1 C2 108.7(6) . .
C1 C2 Cl1 110.5(5) . .
C1 C2 Cl2 106.9(5) . .
Cl1 C2 Cl2 110.9(4) . .
C3SA N1S C2SB 97(2) . .
C2SB N1S C3SB 128(3) . .
C3SA N1S C1SB 149(3) . .
C2SB N1S C1SB 114(3) . .
C3SB N1S C1SB 119(3) . .
C3SA N1S C1SA 125.5(17) . .
C2SB N1S C1SA 134(3) . .
C3SB N1S C1SA 96(3) . .
C3SA N1S C2SA 120.8(19) . .
C3SB N1S C2SA 151(3) . .
C1SB N1S C2SA 90(3) . .
C1SA N1S C2SA 112(2) . .
N1S C3SA O1SA 114(2) . .
O1SB C3SB N1S 141(5) . .

loop_
_geom_bond_atom_site_label_1
_geom_bond_atom_site_label_2
_geom_bond_distance
_geom_bond_site_symmetry_2
Pt1 O2 2.031(5) 2
Pt1 O2 2.031(5) .
Pt1 N1 2.054(5) 2
Pt1 N1 2.054(5) .
Pt1 Cl11 2.3089(16) .
Pt1 Cl11 2.3090(16) 2
Cl1 C2 1.759(7) .
Cl2 C2 1.768(6) .
O2 C1 1.277(10) .
O1 C1 1.216(10) .
C1 C2 1.553(10) .
N1S C3SA 1.27(2) .
N1S C2SB 1.37(3) .
N1S C3SB 1.29(3) .
N1S C1SB 1.42(4) .
N1S C1SA 1.50(3) .
N1S C2SA 1.49(3) .
C3SA O1SA 1.40(3) .
C3SB O1SB 1.13(4) .

loop_
_geom_torsion_atom_site_label_1
_geom_torsion_atom_site_label_2
_geom_torsion_atom_site_label_3
_geom_torsion_atom_site_label_4
_geom_torsion
_geom_torsion_site_symmetry_1
N1 Pt1 O2 C1 -24.6(6) 2
N1 Pt1 O2 C1 -112.1(6) .
Cl11 Pt1 O2 C1 66.4(6) .
Cl11 Pt1 O2 C1 156.8(6) 2
Pt1 O2 C1 O1 -3.2(12) .
Pt1 O2 C1 C2 177.8(4) .
O1 C1 C2 Cl1 33.2(10) .
O2 C1 C2 Cl1 -147.8(6) .
O1 C1 C2 Cl2 -87.6(9) .
O2 C1 C2 Cl2 91.5(7) .
C2SB N1S C3SA O1SA 175(2) .
C3SB N1S C3SA O1SA -7(4) .
C1SB N1S C3SA O1SA 0(6) .
C1SA N1S C3SA O1SA -25(4) .
C2SA N1S C3SA O1SA 172(3) .
C3SA N1S C3SB O1SB -5(3) .
C2SB N1S C3SB O1SB -3(8) .
C1SB N1S C3SB O1SB 179(6) .
C1SA N1S C3SB O1SB 160(6) .
C2SA N1S C3SB O1SB -7(11) .
